data_4343011
loop_
_publ_author_name
'Cai, Xu-Min'
'Riener, Korbinian'
'Herdtweck, Eberhardt'
'P\"othig, Alexander'
'K\"uhn, Fritz E'

_publ_section_title
;
 Rational Synthesis and Characterization of Dimolybdenum(II) Compounds
 Bearing Ferrocenyl-Containing Ligands toward Modulation of Electronic
 Coupling.
;
_journal_name_full 'Inorganic chemistry'
_journal_page_first 150317135657008
_journal_paper_doi 10.1021/ic502913w
_journal_year 2015
_chemical_formula_moiety 'C72 H62 Fe2 Mo2 O4 P4, 2(C2 H3 N), 2(B F4)'
_chemical_formula_sum 'C76 H68 B2 F8 Fe2 Mo2 N2 O4 P4'
_chemical_formula_weight 1674.40
_space_group_IT_number 14
_symmetry_cell_setting monoclinic
_symmetry_Int_Tables_number 14
_symmetry_space_group_name_Hall '-P 2ybc'
_symmetry_space_group_name_H-M 'P 1 21/c 1'
_atom_sites_solution_hydrogens geom
_atom_sites_solution_primary direct
_atom_sites_solution_secondary difmap
_cell_angle_alpha 90
_cell_angle_beta 107.2383(16)
_cell_angle_gamma 90
_cell_formula_units_Z 2
_cell_length_a 14.0024(5)
_cell_length_b 12.7260(4)
_cell_length_c 23.2277(8)
_cell_measurement_reflns_used 9717
_cell_measurement_temperature 123(1)
_cell_measurement_theta_max 25.39
_cell_measurement_theta_min 1.84
_cell_volume 3953.1(2)
_computing_cell_refinement 'SAINT (Bruker, 2008b)'
_computing_data_collection 'APEX II Control Software (Bruker, 2008a)'
_computing_data_reduction 'SAINT (Bruker, 2008b)'
_computing_molecular_graphics 'PLATON (Spek, 2010)'
_computing_publication_material 'PLATON (Spek, 2010)'
_computing_structure_refinement 'SHELXL97 (Sheldrick, 1998)'
_computing_structure_solution 'SIR92 (Altomare, 1994)'
_diffrn_ambient_temperature 123(1)
_diffrn_detector ' CCD plate '
_diffrn_detector_area_resol_mean 16
_diffrn_measured_fraction_theta_full 0.998
_diffrn_measured_fraction_theta_max 0.998
_diffrn_measurement_device ' \k-geometry diffractometer '
_diffrn_measurement_device_type ' Bruker APEX-II CCD '
_diffrn_measurement_method ' phi- and omega-rotation '
_diffrn_radiation_monochromator graphite
_diffrn_radiation_source 'fine-focus sealed tube'
_diffrn_radiation_type 'Mo K\a'
_diffrn_radiation_wavelength 0.71073
_diffrn_reflns_av_R_equivalents 0.0278
_diffrn_reflns_av_sigmaI/netI 0.0136
_diffrn_reflns_limit_h_max 16
_diffrn_reflns_limit_h_min -16
_diffrn_reflns_limit_k_max 15
_diffrn_reflns_limit_k_min -15
_diffrn_reflns_limit_l_max 28
_diffrn_reflns_limit_l_min -27
_diffrn_reflns_number 80760
_diffrn_reflns_theta_full 25.39
_diffrn_reflns_theta_max 25.39
_diffrn_reflns_theta_min 1.84
_diffrn_standards_decay_% 0
_exptl_absorpt_coefficient_mu 0.816
_exptl_absorpt_correction_T_max 0.7452
_exptl_absorpt_correction_T_min 0.6602
_exptl_absorpt_correction_type multi-scan
_exptl_absorpt_process_details 'SADABS, Bruker, 2008b'
_exptl_crystal_colour 'red brown'
_exptl_crystal_density_diffrn 1.407
_exptl_crystal_density_meas ?
_exptl_crystal_density_method none
_exptl_crystal_description prism
_exptl_crystal_F_000 1696
_exptl_crystal_size_max 0.56
_exptl_crystal_size_mid 0.28
_exptl_crystal_size_min 0.20
_platon_squeeze_details
;
;
_refine_diff_density_max 2.105
_refine_diff_density_min -0.933
_refine_diff_density_rms 0.102
_refine_ls_extinction_method none
_refine_ls_goodness_of_fit_ref 1.075
_refine_ls_hydrogen_treatment constr
_refine_ls_matrix_type full
_refine_ls_number_parameters 452
_refine_ls_number_reflns 7243
_refine_ls_number_restraints 0
_refine_ls_restrained_S_all 1.075
_refine_ls_R_factor_all 0.0466
_refine_ls_R_factor_gt 0.0438
_refine_ls_shift/su_max 0.001
_refine_ls_shift/su_mean 0.000
_refine_ls_structure_factor_coef Fsqd
_refine_ls_weighting_details 'w=1/[\s^2^(Fo^2^)+(0.0417P)^2^+18.0338P] where P=(Fo^2^+2Fc^2^)/3'
_refine_ls_weighting_scheme sigma
_refine_ls_wR_factor_gt 0.1125
_refine_ls_wR_factor_ref 0.1141
_reflns_number_gt 6663
_reflns_number_total 7243
_reflns_threshold_expression I>2\s(I)
_cod_data_source_file ic502913w_si_002.cif
_cod_data_source_block Compound_2b
_cod_depositor_comments
;
The following automatic conversions were performed:

'_symmetry_cell_setting' value 'Monoclinic' changed to 'monoclinic'
according to
/usr/data/users/saulius/crontab/automatic-downloads/rss-feeds/ACS/lib/dictionaries/cif_core.dic
dictionary named 'cif_core.dic' version 2.4.2 from 2011-04-26.

'_exptl_crystal_density_meas' value 'none' was changed to '?' - the
value is perceived as not measured.

Automatic conversion script
Id: cif_fix_values 3271 2015-04-21 07:52:19Z andrius 
;
_cod_original_sg_symbol_H-M 'P 21/c'
_cod_database_code 4343011

loop_
_symmetry_equiv_pos_site_id
_symmetry_equiv_pos_as_xyz
1 x,y,z
2 -x,1/2+y,1/2-z
3 -x,-y,-z
4 x,1/2-y,1/2+z

loop_
_atom_site_aniso_label
_atom_site_aniso_U_11
_atom_site_aniso_U_22
_atom_site_aniso_U_33
_atom_site_aniso_U_23
_atom_site_aniso_U_13
_atom_site_aniso_U_12
Mo1 0.0128(2) 0.0117(2) 0.0164(2) -0.0001(1) 0.0045(1) -0.0004(1)
Fe1 0.0156(3) 0.0130(3) 0.0307(3) 0.0000(2) 0.0089(2) -0.0010(2)
P1 0.0140(4) 0.0131(4) 0.0187(4) 0.0007(3) 0.0052(3) 0.0006(3)
P2 0.0165(4) 0.0129(4) 0.0186(4) -0.0012(3) 0.0060(3) 0.0000(3)
O1 0.0163(12) 0.0126(12) 0.0201(12) 0.0007(10) 0.0056(10) -0.0023(9)
O2 0.0153(12) 0.0125(12) 0.0218(13) 0.0014(10) 0.0056(10) -0.0004(9)
N1 0.045(2) 0.0228(18) 0.028(2) 0.0010(15) 0.0018(17) 0.0109(16)
C1 0.0122(16) 0.0137(16) 0.0243(18) -0.0005(14) 0.0071(14) 0.0054(13)
C2 0.0147(16) 0.0128(17) 0.0272(19) -0.0010(14) 0.0075(14) 0.0010(13)
C3 0.0191(18) 0.0178(18) 0.0265(19) -0.0003(15) 0.0102(15) 0.0026(14)
C4 0.027(2) 0.0188(19) 0.034(2) 0.0022(16) 0.0168(17) -0.0019(16)
C5 0.0150(17) 0.0168(18) 0.041(2) -0.0013(16) 0.0113(16) 0.0002(14)
C6 0.0160(17) 0.0161(17) 0.030(2) 0.0017(15) 0.0067(15) 0.0017(14)
C7 0.033(2) 0.019(2) 0.056(3) -0.0029(19) 0.024(2) 0.0043(17)
C8 0.025(2) 0.018(2) 0.050(3) 0.0006(18) 0.0058(19) 0.0050(16)
C9 0.041(2) 0.0130(18) 0.045(3) 0.0023(17) 0.016(2) 0.0037(17)
C10 0.028(2) 0.0155(19) 0.053(3) -0.0087(18) 0.0118(19) -0.0066(16)
C11 0.038(2) 0.023(2) 0.037(2) -0.0084(18) 0.0140(19) 0.0005(18)
C12 0.0153(17) 0.0207(18) 0.0187(17) -0.0009(14) 0.0049(14) -0.0007(14)
C13 0.0180(18) 0.0189(18) 0.0262(19) 0.0003(15) 0.0042(15) 0.0026(15)
C14 0.0209(19) 0.024(2) 0.035(2) 0.0008(17) 0.0075(16) -0.0058(16)
C15 0.0139(17) 0.033(2) 0.036(2) -0.0016(18) 0.0080(16) 0.0002(16)
C16 0.0183(18) 0.025(2) 0.030(2) 0.0003(16) 0.0053(15) 0.0063(15)
C17 0.0209(18) 0.0193(18) 0.0255(19) -0.0006(15) 0.0071(15) 0.0003(15)
C18 0.0170(17) 0.0246(19) 0.0184(17) -0.0037(14) 0.0072(14) -0.0015(15)
C19 0.0261(19) 0.0227(19) 0.0196(18) -0.0036(15) 0.0087(15) -0.0014(16)
C20 0.033(2) 0.031(2) 0.0221(19) -0.0040(16) 0.0106(17) -0.0098(18)
C21 0.0194(19) 0.053(3) 0.025(2) -0.0076(19) 0.0103(16) -0.0094(19)
C22 0.0189(19) 0.044(3) 0.028(2) -0.0051(19) 0.0073(16) 0.0036(18)
C23 0.024(2) 0.027(2) 0.0249(19) -0.0021(16) 0.0079(16) 0.0028(16)
C24 0.0160(16) 0.0115(16) 0.0232(18) 0.0005(14) 0.0081(14) -0.0003(13)
C25 0.0256(19) 0.0132(17) 0.0216(18) -0.0003(14) 0.0023(15) 0.0004(15)
C26 0.032(2) 0.026(2) 0.030(2) -0.0067(17) 0.0082(17) -0.0053(17)
C27 0.037(2) 0.036(3) 0.041(3) -0.009(2) 0.004(2) -0.012(2)
C28 0.052(3) 0.030(2) 0.034(2) -0.0124(19) -0.001(2) -0.006(2)
C29 0.051(3) 0.042(3) 0.032(2) -0.015(2) 0.012(2) 0.001(2)
C30 0.036(2) 0.034(2) 0.027(2) -0.0090(18) 0.0100(18) -0.0011(19)
C31 0.0209(18) 0.0175(18) 0.0210(18) 0.0023(14) 0.0077(14) 0.0047(14)
C32 0.029(2) 0.031(2) 0.027(2) 0.0051(17) 0.0059(17) -0.0042(17)
C33 0.045(3) 0.037(3) 0.040(3) 0.013(2) 0.015(2) -0.007(2)
C34 0.056(3) 0.038(3) 0.026(2) 0.0132(19) 0.015(2) 0.008(2)
C35 0.046(3) 0.043(3) 0.023(2) 0.0030(19) 0.0047(19) 0.003(2)
C36 0.033(2) 0.029(2) 0.023(2) 0.0018(16) 0.0042(17) -0.0028(18)
C37 0.044(3) 0.030(2) 0.027(2) 0.0033(18) 0.0070(19) 0.006(2)
C38 0.069(4) 0.075(4) 0.030(3) -0.010(3) 0.000(3) -0.013(3)
F1 0.109(3) 0.081(3) 0.084(3) -0.014(2) 0.041(3) -0.038(3)
F2 0.155(6) 0.105(5) 0.270(10) -0.001(6) -0.095(6) -0.019(5)
F3 0.320(13) 0.066(4) 0.261(11) 0.051(5) 0.019(9) 0.063(6)
F4 0.143(7) 0.58(2) 0.188(8) 0.164(12) -0.043(6) -0.215(11)
B1 0.171(13) 0.059(6) 0.138(11) 0.046(6) -0.105(10) -0.027(7)

loop_
_atom_site_label
_atom_site_type_symbol
_atom_site_thermal_displace_type
_atom_site_fract_x
_atom_site_fract_y
_atom_site_fract_z
_atom_site_occupancy
_atom_site_U_iso_or_equiv
_atom_site_calc_flag
_atom_site_refinement_flags
Mo1 Mo Uani 0.53599(2) 0.50374(2) 0.04756(1) 1.000 0.0136(1) . .
Fe1 Fe Uani 0.27464(4) 0.12520(4) 0.02510(2) 1.000 0.0193(2) . .
P1 P Uani 0.65699(6) 0.34787(7) 0.06195(4) 1.000 0.0152(2) . .
P2 P Uani 0.56831(7) 0.34112(7) -0.06981(4) 1.000 0.0158(2) . .
O1 O Uani 0.44056(17) 0.38568(18) 0.06237(11) 1.000 0.0163(7) . .
O2 O Uani 0.36341(17) 0.38219(18) -0.03642(11) 1.000 0.0165(7) . .
N1 N Uani 0.5928(3) 0.5118(3) 0.16571(16) 1.000 0.0339(11) . .
C1 C Uani 0.3703(2) 0.3528(3) 0.01759(16) 1.000 0.0164(10) . .
C2 C Uani 0.2929(3) 0.2852(3) 0.02801(17) 1.000 0.0180(10) . .
C3 C Uani 0.2906(3) 0.2463(3) 0.08561(17) 1.000 0.0204(11) . .
C4 C Uani 0.1975(3) 0.1952(3) 0.07701(18) 1.000 0.0249(11) . .
C5 C Uani 0.1425(3) 0.2010(3) 0.01507(19) 1.000 0.0236(11) . .
C6 C Uani 0.2008(3) 0.2562(3) -0.01577(18) 1.000 0.0207(10) . .
C7 C Uani 0.3757(3) 0.0425(3) -0.0061(2) 1.000 0.0337(14) . .
C8 C Uani 0.3839(3) 0.0128(3) 0.0540(2) 1.000 0.0322(14) . .
C9 C Uani 0.2893(3) -0.0257(3) 0.0555(2) 1.000 0.0323(13) . .
C10 C Uani 0.2233(3) -0.0209(3) -0.0038(2) 1.000 0.0322(14) . .
C11 C Uani 0.2767(3) 0.0211(3) -0.0420(2) 1.000 0.0320(12) . .
C12 C Uani 0.7871(3) 0.3593(3) 0.06435(16) 1.000 0.0183(10) . .
C13 C Uani 0.8250(3) 0.4542(3) 0.05160(17) 1.000 0.0215(11) . .
C14 C Uani 0.9234(3) 0.4590(3) 0.04893(19) 1.000 0.0268(11) . .
C15 C Uani 0.9825(3) 0.3701(3) 0.05996(19) 1.000 0.0275(11) . .
C16 C Uani 0.9451(3) 0.2756(3) 0.07352(18) 1.000 0.0248(11) . .
C17 C Uani 0.8476(3) 0.2693(3) 0.07582(17) 1.000 0.0219(11) . .
C18 C Uani 0.6822(3) 0.3724(3) -0.08863(16) 1.000 0.0196(10) . .
C19 C Uani 0.6899(3) 0.4690(3) -0.11479(16) 1.000 0.0224(11) . .
C20 C Uani 0.7750(3) 0.4934(3) -0.13124(18) 1.000 0.0282(11) . .
C21 C Uani 0.8519(3) 0.4211(4) -0.12296(18) 1.000 0.0317(14) . .
C22 C Uani 0.8443(3) 0.3240(4) -0.09715(18) 1.000 0.0302(14) . .
C23 C Uani 0.7607(3) 0.3002(3) -0.07945(17) 1.000 0.0252(11) . .
C24 C Uani 0.6036(3) 0.2592(3) -0.00168(16) 1.000 0.0164(10) . .
C25 C Uani 0.5011(3) 0.2505(3) -0.12893(16) 1.000 0.0212(10) . .
C26 C Uani 0.4061(3) 0.2160(3) -0.12995(19) 1.000 0.0296(12) . .
C27 C Uani 0.3524(4) 0.1503(4) -0.1759(2) 1.000 0.0396(16) . .
C28 C Uani 0.3914(4) 0.1203(4) -0.2215(2) 1.000 0.0416(14) . .
C29 C Uani 0.4847(4) 0.1536(4) -0.2207(2) 1.000 0.0417(16) . .
C30 C Uani 0.5401(3) 0.2180(3) -0.17431(19) 1.000 0.0322(12) . .
C31 C Uani 0.6613(3) 0.2733(3) 0.12937(16) 1.000 0.0195(10) . .
C32 C Uani 0.5904(3) 0.1987(3) 0.13001(19) 1.000 0.0295(12) . .
C33 C Uani 0.5947(4) 0.1468(4) 0.1831(2) 1.000 0.0402(17) . .
C34 C Uani 0.6696(4) 0.1694(4) 0.2354(2) 1.000 0.0394(16) . .
C35 C Uani 0.7391(4) 0.2460(4) 0.2356(2) 1.000 0.0385(16) . .
C36 C Uani 0.7355(3) 0.2979(3) 0.18286(18) 1.000 0.0292(12) . .
C37 C Uani 0.6343(4) 0.5426(4) 0.2122(2) 1.000 0.0344(14) . .
C38 C Uani 0.6860(5) 0.5825(5) 0.2722(2) 1.000 0.061(2) . .
F1 F Uani -0.0095(4) 0.8624(3) 0.12772(19) 1.000 0.0887(17) . .
F2 F Uani 0.1400(6) 0.9311(5) 0.1588(4) 1.000 0.211(4) . .
F3 F Uani 0.0091(8) 1.0354(5) 0.1316(5) 1.000 0.230(6) . .
F4 F Uani 0.0606(7) 0.9363(13) 0.0688(5) 1.000 0.324(8) . .
B1 B Uani 0.0577(11) 0.9444(8) 0.1262(7) 1.000 0.155(6) . .
H31 H Uiso 0.34210 0.25340 0.12270 1.000 0.0240 calc R
H41 H Uiso 0.17560 0.16260 0.10760 1.000 0.0300 calc R
H51 H Uiso 0.07760 0.17270 -0.00280 1.000 0.0280 calc R
H61 H Uiso 0.18220 0.27120 -0.05770 1.000 0.0250 calc R
H71 H Uiso 0.42750 0.07160 -0.01980 1.000 0.0400 calc R
H81 H Uiso 0.44240 0.01780 0.08750 1.000 0.0390 calc R
H91 H Uiso 0.27330 -0.05030 0.09020 1.000 0.0380 calc R
H101 H Uiso 0.15510 -0.04200 -0.01600 1.000 0.0390 calc R
H111 H Uiso 0.25060 0.03270 -0.08420 1.000 0.0390 calc R
H131 H Uiso 0.78440 0.51540 0.04470 1.000 0.0260 calc R
H141 H Uiso 0.94950 0.52350 0.03950 1.000 0.0320 calc R
H151 H Uiso 1.04940 0.37380 0.05820 1.000 0.0330 calc R
H161 H Uiso 0.98640 0.21490 0.08130 1.000 0.0300 calc R
H171 H Uiso 0.82180 0.20450 0.08510 1.000 0.0260 calc R
H191 H Uiso 0.63690 0.51850 -0.12140 1.000 0.0270 calc R
H201 H Uiso 0.78050 0.56020 -0.14830 1.000 0.0340 calc R
H211 H Uiso 0.90950 0.43770 -0.13480 1.000 0.0380 calc R
H221 H Uiso 0.89650 0.27390 -0.09170 1.000 0.0360 calc R
H231 H Uiso 0.75670 0.23450 -0.06090 1.000 0.0300 calc R
H241 H Uiso 0.54410 0.22270 0.00340 1.000 0.0200 calc R
H242 H Uiso 0.65340 0.20570 -0.00450 1.000 0.0200 calc R
H261 H Uiso 0.37810 0.23750 -0.09920 1.000 0.0360 calc R
H271 H Uiso 0.28820 0.12570 -0.17600 1.000 0.0470 calc R
H281 H Uiso 0.35360 0.07670 -0.25330 1.000 0.0500 calc R
H291 H Uiso 0.51180 0.13270 -0.25190 1.000 0.0500 calc R
H301 H Uiso 0.60520 0.23980 -0.17380 1.000 0.0390 calc R
H321 H Uiso 0.53870 0.18290 0.09410 1.000 0.0360 calc R
H331 H Uiso 0.54580 0.09530 0.18360 1.000 0.0480 calc R
H341 H Uiso 0.67320 0.13200 0.27140 1.000 0.0470 calc R
H351 H Uiso 0.78940 0.26310 0.27200 1.000 0.0460 calc R
H361 H Uiso 0.78360 0.35050 0.18290 1.000 0.0350 calc R
H381 H Uiso 0.64100 0.57940 0.29750 1.000 0.0920 calc R
H382 H Uiso 0.70640 0.65540 0.26920 1.000 0.0920 calc R
H383 H Uiso 0.74530 0.53940 0.29040 1.000 0.0920 calc R

loop_
_atom_type_symbol
_atom_type_description
_atom_type_scat_dispersion_real
_atom_type_scat_dispersion_imag
_atom_type_scat_source
P P 0.1023 0.0942 'International Tables Vol C Tables 4.2.6.8 and 6.1.1.4'
O O 0.0106 0.0060 'International Tables Vol C Tables 4.2.6.8 and 6.1.1.4'
N N 0.0061 0.0033 'International Tables Vol C Tables 4.2.6.8 and 6.1.1.4'
Mo Mo -1.6832 0.6857 'International Tables Vol C Tables 4.2.6.8 and 6.1.1.4'
Fe Fe 0.3463 0.8444 'International Tables Vol C Tables 4.2.6.8 and 6.1.1.4'
F F 0.0171 0.0103 'International Tables Vol C Tables 4.2.6.8 and 6.1.1.4'
B B 0.0013 0.0007 'International Tables Vol C Tables 4.2.6.8 and 6.1.1.4'
H H 0.0000 0.0000 'International Tables Vol C Tables 4.2.6.8 and 6.1.1.4'
C C 0.0033 0.0016 'International Tables Vol C Tables 4.2.6.8 and 6.1.1.4'

loop_
_geom_angle_atom_site_label_1
_geom_angle_atom_site_label_2
_geom_angle_atom_site_label_3
_geom_angle
_geom_angle_site_symmetry_1
_geom_angle_site_symmetry_3
_geom_angle_publ_flag
P1 Mo1 O1 81.58(7) . . yes
P1 Mo1 N1 84.84(9) . . yes
Mo1 Mo1 P1 101.00(2) 3_665 . yes
P1 Mo1 P2 161.89(3) . 3_665 yes
P1 Mo1 O2 96.30(7) . 3_665 yes
O1 Mo1 N1 82.38(11) . . yes
Mo1 Mo1 O1 90.54(7) 3_665 . yes
P2 Mo1 O1 95.07(7) 3_665 . yes
O1 Mo1 O2 177.11(10) . 3_665 yes
Mo1 Mo1 N1 170.11(10) 3_665 . yes
P2 Mo1 N1 77.07(9) 3_665 . yes
O2 Mo1 N1 95.49(11) 3_665 . yes
Mo1 Mo1 P2 96.81(2) 3_665 3_665 yes
Mo1 Mo1 O2 91.81(7) 3_665 3_665 yes
P2 Mo1 O2 86.33(7) 3_665 3_665 yes
C2 Fe1 C3 40.96(15) . . yes
C2 Fe1 C4 68.33(16) . . yes
C2 Fe1 C5 68.52(17) . . yes
C2 Fe1 C6 41.02(16) . . yes
C2 Fe1 C7 115.27(17) . . yes
C2 Fe1 C8 127.33(17) . . yes
C2 Fe1 C9 157.91(17) . . yes
C2 Fe1 C10 161.22(17) . . yes
C2 Fe1 C11 129.52(16) . . yes
C3 Fe1 C4 40.45(17) . . yes
C3 Fe1 C5 68.52(17) . . yes
C3 Fe1 C6 69.07(16) . . yes
C3 Fe1 C7 132.66(17) . . yes
C3 Fe1 C8 112.28(17) . . yes
C3 Fe1 C9 119.44(16) . . yes
C3 Fe1 C10 150.25(17) . . yes
C3 Fe1 C11 168.93(17) . . yes
C4 Fe1 C5 40.65(17) . . yes
C4 Fe1 C6 68.62(16) . . yes
C4 Fe1 C7 165.35(17) . . yes
C4 Fe1 C8 125.60(17) . . yes
C4 Fe1 C9 102.88(17) . . yes
C4 Fe1 C10 113.31(17) . . yes
C4 Fe1 C11 149.02(17) . . yes
C5 Fe1 C6 40.78(17) . . yes
C5 Fe1 C7 153.74(17) . . yes
C5 Fe1 C8 158.29(17) . . yes
C5 Fe1 C9 118.76(17) . . yes
C5 Fe1 C10 100.07(17) . . yes
C5 Fe1 C11 115.81(17) . . yes
C6 Fe1 C7 124.03(17) . . yes
C6 Fe1 C8 160.93(17) . . yes
C6 Fe1 C9 156.48(17) . . yes
C6 Fe1 C10 120.81(17) . . yes
C6 Fe1 C11 107.05(16) . . yes
C7 Fe1 C8 40.29(17) . . yes
C7 Fe1 C9 68.34(17) . . yes
C7 Fe1 C10 68.25(17) . . yes
C7 Fe1 C11 40.29(17) . . yes
C8 Fe1 C9 40.68(17) . . yes
C8 Fe1 C10 68.16(17) . . yes
C8 Fe1 C11 67.81(17) . . yes
C9 Fe1 C10 40.68(17) . . yes
C9 Fe1 C11 68.39(17) . . yes
C10 Fe1 C11 40.76(17) . . yes
Mo1 P1 C12 124.13(13) . . yes
Mo1 P1 C24 105.97(13) . . yes
Mo1 P1 C31 111.60(14) . . yes
C12 P1 C24 103.90(18) . . yes
C12 P1 C31 103.84(18) . . yes
C24 P1 C31 105.95(17) . . yes
C18 P2 C24 107.48(19) . . yes
C18 P2 C25 104.52(18) . . yes
Mo1 P2 C18 117.80(13) 3_665 . yes
C24 P2 C25 103.69(17) . . yes
Mo1 P2 C24 106.48(13) 3_665 . yes
Mo1 P2 C25 115.77(14) 3_665 . yes
Mo1 O1 C1 118.4(2) . . yes
Mo1 O2 C1 117.7(2) 3_665 . yes
Mo1 N1 C37 157.1(4) . . yes
O1 C1 O2 121.2(3) . . yes
O1 C1 C2 119.4(3) . . yes
O2 C1 C2 119.3(3) . . yes
Fe1 C2 C1 132.2(3) . . yes
Fe1 C2 C3 69.6(2) . . yes
Fe1 C2 C6 69.1(2) . . yes
C1 C2 C3 125.5(4) . . no
C1 C2 C6 126.2(3) . . no
C3 C2 C6 108.0(4) . . no
Fe1 C3 C2 69.4(2) . . yes
Fe1 C3 C4 69.5(2) . . yes
C2 C3 C4 107.5(3) . . no
Fe1 C4 C3 70.0(2) . . yes
Fe1 C4 C5 69.4(2) . . yes
C3 C4 C5 108.6(4) . . no
Fe1 C5 C4 70.0(2) . . yes
Fe1 C5 C6 69.8(2) . . yes
C4 C5 C6 108.5(4) . . no
Fe1 C6 C2 69.8(2) . . yes
Fe1 C6 C5 69.5(2) . . yes
C2 C6 C5 107.5(3) . . no
Fe1 C7 C8 69.7(2) . . yes
Fe1 C7 C11 69.6(2) . . yes
C8 C7 C11 107.9(4) . . no
Fe1 C8 C7 70.0(2) . . yes
Fe1 C8 C9 68.9(2) . . yes
C7 C8 C9 108.2(4) . . no
Fe1 C9 C8 70.5(2) . . yes
Fe1 C9 C10 69.6(2) . . yes
C8 C9 C10 107.8(4) . . no
Fe1 C10 C9 69.7(2) . . yes
Fe1 C10 C11 70.3(2) . . yes
C9 C10 C11 108.1(4) . . no
Fe1 C11 C7 70.1(2) . . yes
Fe1 C11 C10 68.9(2) . . yes
C7 C11 C10 108.0(4) . . no
P1 C12 C13 120.6(3) . . yes
P1 C12 C17 119.1(3) . . yes
C13 C12 C17 120.3(4) . . no
C12 C13 C14 119.5(4) . . no
C13 C14 C15 120.0(4) . . no
C14 C15 C16 120.5(4) . . no
C15 C16 C17 120.2(4) . . no
C12 C17 C16 119.5(4) . . no
P2 C18 C19 119.1(3) . . yes
P2 C18 C23 121.7(3) . . yes
C19 C18 C23 119.2(4) . . no
C18 C19 C20 120.1(4) . . no
C19 C20 C21 120.5(4) . . no
C20 C21 C22 119.6(4) . . no
C21 C22 C23 120.1(4) . . no
C18 C23 C22 120.4(4) . . no
P1 C24 P2 106.7(2) . . yes
P2 C25 C26 119.2(3) . . yes
P2 C25 C30 121.9(3) . . yes
C26 C25 C30 118.8(4) . . no
C25 C26 C27 120.0(4) . . no
C26 C27 C28 120.6(5) . . no
C27 C28 C29 119.8(5) . . no
C28 C29 C30 120.2(4) . . no
C25 C30 C29 120.6(4) . . no
P1 C31 C32 122.0(3) . . yes
P1 C31 C36 118.4(3) . . yes
C32 C31 C36 119.5(4) . . no
C31 C32 C33 119.8(4) . . no
C32 C33 C34 120.4(5) . . no
C33 C34 C35 120.2(4) . . no
C34 C35 C36 119.8(4) . . no
C31 C36 C35 120.3(4) . . no
N1 C37 C38 179.0(6) . . yes
Fe1 C3 H31 126.00 . . no
C2 C3 H31 126.00 . . no
C4 C3 H31 126.00 . . no
Fe1 C4 H41 127.00 . . no
C3 C4 H41 126.00 . . no
C5 C4 H41 126.00 . . no
Fe1 C5 H51 126.00 . . no
C4 C5 H51 126.00 . . no
C6 C5 H51 126.00 . . no
Fe1 C6 H61 126.00 . . no
C2 C6 H61 126.00 . . no
C5 C6 H61 126.00 . . no
Fe1 C7 H71 126.00 . . no
C8 C7 H71 126.00 . . no
C11 C7 H71 126.00 . . no
Fe1 C8 H81 127.00 . . no
C7 C8 H81 126.00 . . no
C9 C8 H81 126.00 . . no
Fe1 C9 H91 125.00 . . no
C8 C9 H91 126.00 . . no
C10 C9 H91 126.00 . . no
Fe1 C10 H101 126.00 . . no
C9 C10 H101 126.00 . . no
C11 C10 H101 126.00 . . no
Fe1 C11 H111 127.00 . . no
C7 C11 H111 126.00 . . no
C10 C11 H111 126.00 . . no
C12 C13 H131 120.00 . . no
C14 C13 H131 120.00 . . no
C13 C14 H141 120.00 . . no
C15 C14 H141 120.00 . . no
C14 C15 H151 120.00 . . no
C16 C15 H151 120.00 . . no
C15 C16 H161 120.00 . . no
C17 C16 H161 120.00 . . no
C12 C17 H171 120.00 . . no
C16 C17 H171 120.00 . . no
C18 C19 H191 120.00 . . no
C20 C19 H191 120.00 . . no
C19 C20 H201 120.00 . . no
C21 C20 H201 120.00 . . no
C20 C21 H211 120.00 . . no
C22 C21 H211 120.00 . . no
C21 C22 H221 120.00 . . no
C23 C22 H221 120.00 . . no
C18 C23 H231 120.00 . . no
C22 C23 H231 120.00 . . no
P1 C24 H241 110.00 . . no
P1 C24 H242 110.00 . . no
P2 C24 H241 110.00 . . no
P2 C24 H242 110.00 . . no
H241 C24 H242 109.00 . . no
C25 C26 H261 120.00 . . no
C27 C26 H261 120.00 . . no
C26 C27 H271 120.00 . . no
C28 C27 H271 120.00 . . no
C27 C28 H281 120.00 . . no
C29 C28 H281 120.00 . . no
C28 C29 H291 120.00 . . no
C30 C29 H291 120.00 . . no
C25 C30 H301 120.00 . . no
C29 C30 H301 120.00 . . no
C31 C32 H321 120.00 . . no
C33 C32 H321 120.00 . . no
C32 C33 H331 120.00 . . no
C34 C33 H331 120.00 . . no
C33 C34 H341 120.00 . . no
C35 C34 H341 120.00 . . no
C34 C35 H351 120.00 . . no
C36 C35 H351 120.00 . . no
C31 C36 H361 120.00 . . no
C35 C36 H361 120.00 . . no
C37 C38 H381 109.00 . . no
C37 C38 H382 110.00 . . no
C37 C38 H383 110.00 . . no
H381 C38 H382 109.00 . . no
H381 C38 H383 109.00 . . no
H382 C38 H383 109.00 . . no
F1 B1 F2 114.0(10) . . yes
F1 B1 F3 105.7(12) . . yes
F1 B1 F4 100.6(11) . . yes
F2 B1 F3 118.5(12) . . yes
F2 B1 F4 108.1(13) . . yes
F3 B1 F4 108.5(12) . . yes

loop_
_geom_bond_atom_site_label_1
_geom_bond_atom_site_label_2
_geom_bond_distance
_geom_bond_site_symmetry_2
_geom_bond_publ_flag
Mo1 P1 2.5654(9) . yes
Mo1 O1 2.106(2) . yes
Mo1 N1 2.623(4) . yes
Mo1 Mo1 2.1416(3) 3_665 yes
Mo1 P2 2.5972(10) 3_665 yes
Mo1 O2 2.092(2) 3_665 yes
Fe1 C2 2.051(4) . yes
Fe1 C3 2.053(4) . yes
Fe1 C4 2.046(4) . yes
Fe1 C5 2.038(4) . yes
Fe1 C6 2.042(4) . yes
Fe1 C7 2.060(4) . yes
Fe1 C8 2.056(4) . yes
Fe1 C9 2.035(4) . yes
Fe1 C10 2.034(4) . yes
Fe1 C11 2.052(4) . yes
P1 C12 1.812(4) . yes
P1 C24 1.834(4) . yes
P1 C31 1.817(4) . yes
P2 C18 1.818(4) . yes
P2 C24 1.836(4) . yes
P2 C25 1.826(4) . yes
F1 B1 1.413(14) . yes
F2 B1 1.189(18) . yes
F3 B1 1.368(15) . yes
F4 B1 1.350(19) . yes
O1 C1 1.272(4) . yes
O2 C1 1.285(4) . yes
N1 C37 1.134(6) . yes
C1 C2 1.459(5) . no
C2 C3 1.436(5) . no
C2 C6 1.434(6) . no
C3 C4 1.417(6) . no
C4 C5 1.418(6) . no
C5 C6 1.421(6) . no
C7 C8 1.418(6) . no
C7 C11 1.416(6) . no
C8 C9 1.422(6) . no
C9 C10 1.414(6) . no
C10 C11 1.423(6) . no
C12 C13 1.386(6) . no
C12 C17 1.402(6) . no
C13 C14 1.399(6) . no
C14 C15 1.380(6) . no
C15 C16 1.385(6) . no
C16 C17 1.384(6) . no
C18 C19 1.390(5) . no
C18 C23 1.400(6) . no
C19 C20 1.390(6) . no
C20 C21 1.386(6) . no
C21 C22 1.391(7) . no
C22 C23 1.384(6) . no
C25 C26 1.394(6) . no
C25 C30 1.386(6) . no
C26 C27 1.389(6) . no
C27 C28 1.382(7) . no
C28 C29 1.368(8) . no
C29 C30 1.393(6) . no
C31 C36 1.399(6) . no
C31 C32 1.377(6) . no
C32 C33 1.384(6) . no
C33 C34 1.380(7) . no
C34 C35 1.377(8) . no
C35 C36 1.379(6) . no
C37 C38 1.458(7) . no
C3 H31 0.9500 . no
C4 H41 0.9500 . no
C5 H51 0.9500 . no
C6 H61 0.9500 . no
C7 H71 0.9500 . no
C8 H81 0.9500 . no
C9 H91 0.9500 . no
C10 H101 0.9500 . no
C11 H111 0.9500 . no
C13 H131 0.9500 . no
C14 H141 0.9500 . no
C15 H151 0.9500 . no
C16 H161 0.9500 . no
C17 H171 0.9500 . no
C19 H191 0.9500 . no
C20 H201 0.9500 . no
C21 H211 0.9500 . no
C22 H221 0.9500 . no
C23 H231 0.9500 . no
C24 H241 0.9900 . no
C24 H242 0.9900 . no
C26 H261 0.9500 . no
C27 H271 0.9500 . no
C28 H281 0.9500 . no
C29 H291 0.9500 . no
C30 H301 0.9500 . no
C32 H321 0.9500 . no
C33 H331 0.9500 . no
C34 H341 0.9500 . no
C35 H351 0.9500 . no
C36 H361 0.9500 . no
C38 H382 0.9800 . no
C38 H383 0.9800 . no
C38 H381 0.9800 . no

loop_
_platon_squeeze_void_nr
_platon_squeeze_void_average_x
_platon_squeeze_void_average_y
_platon_squeeze_void_average_z
_platon_squeeze_void_volume
_platon_squeeze_void_count_electrons
_platon_squeeze_void_content
1 0.000 -0.034 0.250 326 107 ' '
2 0.000 0.013 0.750 326 107 ' '
